data_7708803
loop_
_publ_author_name
'Bould, Jonathan'
'Londesborough, Michael G. S.'
'Passarelli, Vincenzo'
'Clegg, William'
'Waddell, Paul G.'
'Cva\<cka, Josef'
'Mac\'ias, Ram\'on'

_publ_section_title
;
 A simple and high-yield route to iridium, rhodium, osmium and ruthenium
 nido-6-metalladecaborane compounds
;
_journal_name_full 'Dalton Transactions'
_journal_paper_doi 10.1039/D1DT02971A
_journal_year 2021
_chemical_absolute_configuration ad
_chemical_formula_moiety 'C35 H46 B9 O P3 Pt Ru'
_chemical_formula_sum 'C35 H46 B9 O P3 Pt Ru'
_chemical_formula_weight 969.08
_space_group_crystal_system monoclinic
_space_group_IT_number 4
_space_group_name_Hall 'P 2yb'
_space_group_name_H-M_alt 'P 1 21 1'
_atom_sites_solution_hydrogens mixed
_atom_sites_solution_primary dual
_atom_sites_solution_secondary difmap
_audit_creation_method SHELXL-2018/3
_audit_update_record
;
2021-08-15 deposited with the CCDC.	2021-11-02 downloaded from the CCDC.
;
_cell_angle_alpha 90
_cell_angle_beta 116.8368(15)
_cell_angle_gamma 90
_cell_formula_units_Z 2
_cell_length_a 11.49283(13)
_cell_length_b 16.98921(13)
_cell_length_c 11.52564(15)
_cell_measurement_reflns_used 19016
_cell_measurement_temperature 150(2)
_cell_measurement_theta_max 66.85
_cell_measurement_theta_min 4.26
_cell_volume 2008.05(5)
_computing_cell_refinement 'CrysAlisPro 1.171.38.42b (Rigaku OD, 2015)'
_computing_data_collection 'CrysAlisPro 1.171.38.42b (Rigaku OD, 2015)'
_computing_data_reduction 'CrysAlisPro 1.171.38.42b (Rigaku OD, 2015)'
_computing_molecular_graphics 'Bruker SHELXTL'
_computing_publication_material 'SHELXL and local programs'
_computing_structure_refinement SHELXL-2018/3
_computing_structure_solution SHELXT-2018/2
_diffrn_ambient_temperature 150(2)
_diffrn_detector_area_resol_mean 10.3968
_diffrn_measured_fraction_theta_full 0.997
_diffrn_measured_fraction_theta_max 0.997
_diffrn_measurement_device_type 'Oxford Diffraction Gemini A Ultra diffractometer'
_diffrn_measurement_method '\w scans'
_diffrn_radiation_type CuK\a
_diffrn_radiation_wavelength 1.54184
_diffrn_reflns_av_R_equivalents 0.0256
_diffrn_reflns_av_unetI/netI 0.0239
_diffrn_reflns_Laue_measured_fraction_full 0.997
_diffrn_reflns_Laue_measured_fraction_max 0.997
_diffrn_reflns_limit_h_max 13
_diffrn_reflns_limit_h_min -13
_diffrn_reflns_limit_k_max 20
_diffrn_reflns_limit_k_min -19
_diffrn_reflns_limit_l_max 13
_diffrn_reflns_limit_l_min -13
_diffrn_reflns_number 28920
_diffrn_reflns_point_group_measured_fraction_full 0.932
_diffrn_reflns_point_group_measured_fraction_max 0.932
_diffrn_reflns_theta_full 66.913
_diffrn_reflns_theta_max 66.913
_diffrn_reflns_theta_min 4.299
_diffrn_source 'fine-focus sealed X-ray tube'
_exptl_absorpt_coefficient_mu 10.796
_exptl_absorpt_correction_T_max 0.658
_exptl_absorpt_correction_T_min 0.252
_exptl_absorpt_correction_type analytical
_exptl_absorpt_process_details
;
CrysAlisPro 1.171.38.42b (Rigaku Oxford Diffraction, 2015)
Analytical numeric absorption correction using a multifaceted crystal
   model based on expressions derived by R.C. Clark & J.S. Reid.
(Clark, R. C. & Reid, J. S. (1995). Acta Cryst. A51, 887-897)
Empirical absorption correction using spherical harmonics,
 implemented in SCALE3 ABSPACK scaling algorithm.
;
_exptl_crystal_colour yellow
_exptl_crystal_density_diffrn 1.603
_exptl_crystal_description block
_exptl_crystal_F_000 952
_exptl_crystal_recrystallization_method 'Re-crystallisation from solvent: dichloromethane and hexane'
_exptl_crystal_size_max 0.210
_exptl_crystal_size_mid 0.100
_exptl_crystal_size_min 0.040
_refine_diff_density_max 0.343
_refine_diff_density_min -0.306
_refine_diff_density_rms 0.051
_refine_ls_abs_structure_details
;
 Flack x determined using 2891 quotients [(I+)-(I-)]/[(I+)+(I-)]
 (Parsons, Flack and Wagner, Acta Cryst. B69 (2013) 249-259).
;
_refine_ls_abs_structure_Flack -0.042(4)
_refine_ls_extinction_coef 0.00005(2)
_refine_ls_extinction_expression Fc^*^=kFc[1+0.001xFc^2^\l^3^/sin(2\q)]^-1/4^
_refine_ls_extinction_method 'SHELXL-2018/3 (Sheldrick 2018)'
_refine_ls_goodness_of_fit_ref 1.051
_refine_ls_hydrogen_treatment mixed
_refine_ls_matrix_type full
_refine_ls_number_parameters 484
_refine_ls_number_reflns 6668
_refine_ls_number_restraints 1
_refine_ls_restrained_S_all 1.051
_refine_ls_R_factor_all 0.0156
_refine_ls_R_factor_gt 0.0151
_refine_ls_shift/su_max 0.002
_refine_ls_shift/su_mean 0.000
_refine_ls_structure_factor_coef Fsqd
_refine_ls_weighting_details 'w=1/[\s^2^(Fo^2^)+(0.0187P)^2^+0.1917P] where P=(Fo^2^+2Fc^2^)/3'
_refine_ls_weighting_scheme calc
_refine_ls_wR_factor_gt 0.0338
_refine_ls_wR_factor_ref 0.0341
_reflns_Friedel_coverage 0.804
_reflns_Friedel_fraction_full 0.863
_reflns_Friedel_fraction_max 0.863
_reflns_number_gt 6589
_reflns_number_total 6668
_reflns_threshold_expression 'I > 2\s(I)'
_cod_data_source_file d1dt02971a2.cif
_cod_data_source_block ewc190013_compound6
_cod_original_cell_volume 2008.05(4)
_cod_original_sg_symbol_H-M 'P 21'
_cod_database_code 7708803
_shelx_shelxl_version_number 2018/3
_shelx_space_group_comment
;
The symmetry employed for this shelxl refinement is uniquely defined
by the following loop, which should always be used as a source of
symmetry information in preference to the above space-group names.
They are only intended as comments.
;
_shelx_estimated_absorpt_t_min 0.210
_shelx_estimated_absorpt_t_max 0.672

loop_
_space_group_symop_operation_xyz
'x, y, z'
'-x, y+1/2, -z'

loop_
_atom_site_label
_atom_site_type_symbol
_atom_site_fract_x
_atom_site_fract_y
_atom_site_fract_z
_atom_site_U_iso_or_equiv
_atom_site_adp_type
_atom_site_occupancy
_atom_site_site_symmetry_order
_atom_site_calc_flag
_atom_site_refinement_flags_posn
_atom_site_refinement_flags_adp
_atom_site_refinement_flags_occupancy
_atom_site_disorder_assembly
_atom_site_disorder_group
Pt1 Pt 0.79357(2) 0.50461(2) 0.43972(2) 0.01654(5) Uani 1 1 d . . . . .
Ru1 Ru 1.00991(2) 0.42046(2) 0.42970(3) 0.01570(7) Uani 1 1 d . . . . .
H1 H 0.831(6) 0.456(3) 0.337(6) 0.047(16) Uiso 1 1 d . . . . .
B2 B 0.9845(4) 0.4893(3) 0.5670(4) 0.0203(9) Uani 1 1 d . . . . .
B3 B 1.1133(4) 0.3357(3) 0.5849(5) 0.0249(9) Uani 1 1 d . . . . .
H3 H 1.103(5) 0.265(3) 0.574(5) 0.030 Uiso 1 1 d . U . . .
B4 B 1.1988(4) 0.4791(3) 0.4946(4) 0.0216(9) Uani 1 1 d . . . . .
H4 H 1.246(4) 0.505(4) 0.436(4) 0.026 Uiso 1 1 d . U . . .
B5 B 1.0363(4) 0.3985(3) 0.6470(5) 0.0230(9) Uani 1 1 d . . . . .
H5 H 0.974(5) 0.371(3) 0.679(5) 0.028 Uiso 1 1 d . U . . .
B6 B 1.2357(4) 0.3893(3) 0.5735(5) 0.0239(9) Uani 1 1 d . . . . .
H6 H 1.310(5) 0.355(3) 0.561(5) 0.029 Uiso 1 1 d . U . . .
B7 B 1.1186(4) 0.5346(3) 0.5626(4) 0.0195(8) Uani 1 1 d . . . . .
H7 H 1.108(4) 0.595(3) 0.541(5) 0.023 Uiso 1 1 d . U . . .
B8 B 1.1308(4) 0.4872(3) 0.7079(4) 0.0236(10) Uani 1 1 d . . . . .
H8 H 1.140(4) 0.515(3) 0.798(4) 0.028 Uiso 1 1 d . U . . .
B9 B 1.2105(4) 0.3941(3) 0.7180(5) 0.0247(10) Uani 1 1 d . . . . .
H9 H 1.282(5) 0.371(3) 0.816(5) 0.030 Uiso 1 1 d . U . . .
B10 B 1.2619(4) 0.4807(3) 0.6638(5) 0.0239(10) Uani 1 1 d . . . . .
H10 H 1.357(4) 0.503(4) 0.723(4) 0.029 Uiso 1 1 d . U . . .
C1 C 0.9200(4) 0.3223(3) 0.3535(4) 0.0254(9) Uani 1 1 d . . . . .
O1 O 0.8629(3) 0.26629(19) 0.3102(4) 0.0401(8) Uani 1 1 d . . . . .
P1 P 0.58154(8) 0.49332(6) 0.27118(9) 0.0196(2) Uani 1 1 d . . . . .
C11 C 0.5298(4) 0.5712(2) 0.1497(4) 0.0213(8) Uani 1 1 d . . . . .
C12 C 0.4126(4) 0.5686(3) 0.0352(4) 0.0273(9) Uani 1 1 d . . . . .
H12 H 0.356954 0.524170 0.018053 0.033 Uiso 1 1 calc R U . . .
C13 C 0.3767(5) 0.6296(3) -0.0531(5) 0.0344(10) Uani 1 1 d . . . . .
H13 H 0.296774 0.627140 -0.130683 0.041 Uiso 1 1 calc R U . . .
C14 C 0.4574(5) 0.6947(3) -0.0285(5) 0.0372(11) Uani 1 1 d . . . . .
H14 H 0.432650 0.736830 -0.089201 0.045 Uiso 1 1 calc R U . . .
C15 C 0.5731(5) 0.6982(3) 0.0835(5) 0.0350(10) Uani 1 1 d . . . . .
H15 H 0.627802 0.743017 0.100010 0.042 Uiso 1 1 calc R U . . .
C16 C 0.6107(4) 0.6369(3) 0.1727(4) 0.0265(9) Uani 1 1 d . . . . .
H16 H 0.691380 0.639580 0.249334 0.032 Uiso 1 1 calc R U . . .
C17 C 0.4479(4) 0.4886(3) 0.3152(4) 0.0289(10) Uani 1 1 d . . . . .
H17A H 0.466005 0.447491 0.380721 0.043 Uiso 1 1 calc R U . . .
H17B H 0.366560 0.476339 0.237760 0.043 Uiso 1 1 calc R U . . .
H17C H 0.439339 0.539490 0.350654 0.043 Uiso 1 1 calc R U . . .
C18 C 0.5581(4) 0.4024(2) 0.1795(4) 0.0249(9) Uani 1 1 d . . . . .
H18A H 0.622839 0.399191 0.146278 0.037 Uiso 1 1 calc R U . . .
H18B H 0.470248 0.401685 0.106443 0.037 Uiso 1 1 calc R U . . .
H18C H 0.568526 0.357263 0.236389 0.037 Uiso 1 1 calc R U . . .
P2 P 0.77381(9) 0.57286(6) 0.59645(10) 0.0235(2) Uani 1 1 d . . . . .
C21 C 0.6215(4) 0.6251(2) 0.5546(4) 0.0242(8) Uani 1 1 d . . . . .
C22 C 0.5369(4) 0.6070(3) 0.6071(5) 0.0302(9) Uani 1 1 d . . . . .
H22 H 0.556804 0.564682 0.666950 0.036 Uiso 1 1 calc R U . . .
C23 C 0.4235(4) 0.6503(3) 0.5725(5) 0.0372(11) Uani 1 1 d . . . . .
H23 H 0.366758 0.637871 0.609406 0.045 Uiso 1 1 calc R U . . .
C24 C 0.3931(4) 0.7115(3) 0.4846(5) 0.0390(12) Uani 1 1 d . . . . .
H24 H 0.314721 0.740392 0.460107 0.047 Uiso 1 1 calc R U . . .
C25 C 0.4765(5) 0.7306(3) 0.4324(5) 0.0369(11) Uani 1 1 d . . . . .
H25 H 0.456674 0.773614 0.373775 0.044 Uiso 1 1 calc R U . . .
C26 C 0.5894(4) 0.6871(3) 0.4654(4) 0.0283(9) Uani 1 1 d . . . . .
H26 H 0.645127 0.699493 0.427263 0.034 Uiso 1 1 calc R U . . .
C27 C 0.8931(4) 0.6516(3) 0.6659(6) 0.0429(13) Uani 1 1 d . . . . .
H27A H 0.981067 0.629146 0.706569 0.064 Uiso 1 1 calc R U . . .
H27B H 0.877154 0.679876 0.731480 0.064 Uiso 1 1 calc R U . . .
H27C H 0.885113 0.688197 0.596937 0.064 Uiso 1 1 calc R U . . .
C28 C 0.8000(5) 0.5135(5) 0.7361(5) 0.0515(15) Uani 1 1 d . . . . .
H28A H 0.735957 0.470764 0.709288 0.077 Uiso 1 1 calc R U . . .
H28B H 0.790122 0.546357 0.801056 0.077 Uiso 1 1 calc R U . . .
H28C H 0.888178 0.491338 0.773851 0.077 Uiso 1 1 calc R U . . .
P3 P 1.00270(9) 0.45176(6) 0.22200(10) 0.0168(2) Uani 1 1 d . . . . .
C311 C 1.1062(4) 0.3918(2) 0.1743(4) 0.0190(8) Uani 1 1 d . . . . .
C312 C 1.2010(4) 0.3432(2) 0.2628(4) 0.0207(8) Uani 1 1 d . . . . .
H312 H 1.214542 0.341893 0.350406 0.025 Uiso 1 1 calc R U . . .
C313 C 1.2769(4) 0.2959(3) 0.2248(5) 0.0275(9) Uani 1 1 d . . . . .
H313 H 1.342763 0.263237 0.286705 0.033 Uiso 1 1 calc R U . . .
C314 C 1.2564(4) 0.2965(3) 0.0977(5) 0.0278(9) Uani 1 1 d . . . . .
H314 H 1.307364 0.263835 0.071550 0.033 Uiso 1 1 calc R U . . .
C315 C 1.1613(4) 0.3449(3) 0.0077(4) 0.0312(10) Uani 1 1 d . . . . .
H315 H 1.147952 0.345720 -0.079844 0.037 Uiso 1 1 calc R U . . .
C316 C 1.0862(4) 0.3917(3) 0.0451(4) 0.0267(9) Uani 1 1 d . . . . .
H316 H 1.020318 0.424230 -0.017261 0.032 Uiso 1 1 calc R U . . .
C321 C 1.0381(4) 0.5538(2) 0.2002(4) 0.0224(9) Uani 1 1 d . . . . .
C322 C 1.1106(4) 0.5754(3) 0.1359(5) 0.0292(9) Uani 1 1 d . . . . .
H322 H 1.144268 0.535736 0.101147 0.035 Uiso 1 1 calc R U . . .
C323 C 1.1342(5) 0.6536(3) 0.1218(6) 0.0399(12) Uani 1 1 d . . . . .
H323 H 1.184677 0.667501 0.078464 0.048 Uiso 1 1 calc R U . . .
C324 C 1.0844(5) 0.7121(3) 0.1709(5) 0.0382(11) Uani 1 1 d . . . . .
H324 H 1.099947 0.765963 0.160825 0.046 Uiso 1 1 calc R U . . .
C325 C 1.0125(5) 0.6911(3) 0.2342(5) 0.0349(10) Uani 1 1 d . . . . .
H325 H 0.978216 0.731100 0.267678 0.042 Uiso 1 1 calc R U . . .
C326 C 0.9890(4) 0.6130(3) 0.2501(4) 0.0262(9) Uani 1 1 d . . . . .
H326 H 0.939663 0.599631 0.294758 0.031 Uiso 1 1 calc R U . . .
C331 C 0.8421(3) 0.4346(2) 0.0837(4) 0.0208(8) Uani 1 1 d . . . . .
C332 C 0.7524(3) 0.4952(3) 0.0317(4) 0.0234(8) Uani 1 1 d . . . . .
H332 H 0.774562 0.546871 0.066299 0.028 Uiso 1 1 calc R U . . .
C333 C 0.6300(4) 0.4806(3) -0.0710(4) 0.0265(9) Uani 1 1 d . . . . .
H333 H 0.568642 0.522227 -0.105668 0.032 Uiso 1 1 calc R U . . .
C334 C 0.5974(4) 0.4059(3) -0.1227(4) 0.0303(10) Uani 1 1 d . . . . .
H334 H 0.514245 0.396273 -0.193592 0.036 Uiso 1 1 calc R U . . .
C335 C 0.6861(4) 0.3450(3) -0.0709(4) 0.0298(9) Uani 1 1 d . . . . .
H335 H 0.663853 0.293373 -0.105841 0.036 Uiso 1 1 calc R U . . .
C336 C 0.8077(4) 0.3595(3) 0.0321(4) 0.0259(9) Uani 1 1 d . . . . .
H336 H 0.868188 0.317582 0.067794 0.031 Uiso 1 1 calc R U . . .

loop_
_atom_site_aniso_label
_atom_site_aniso_U_11
_atom_site_aniso_U_22
_atom_site_aniso_U_33
_atom_site_aniso_U_23
_atom_site_aniso_U_13
_atom_site_aniso_U_12
Pt1 0.01288(7) 0.01899(8) 0.01807(8) 0.00124(7) 0.00727(5) 0.00084(6)
Ru1 0.01351(12) 0.01763(13) 0.01600(14) 0.00110(11) 0.00670(10) 0.00128(10)
B2 0.0206(19) 0.023(3) 0.019(2) -0.0002(16) 0.0101(17) 0.0022(15)
B3 0.024(2) 0.026(2) 0.025(2) 0.0082(19) 0.0117(19) 0.0092(18)
B4 0.0145(18) 0.030(2) 0.020(2) 0.0001(17) 0.0072(17) -0.0008(15)
B5 0.024(2) 0.027(2) 0.021(2) 0.0051(18) 0.0125(19) 0.0062(17)
B6 0.0154(19) 0.032(2) 0.021(2) 0.0017(19) 0.0054(17) 0.0084(18)
B7 0.0152(18) 0.022(2) 0.018(2) -0.0026(16) 0.0045(16) -0.0031(15)
B8 0.0179(19) 0.031(3) 0.020(2) 0.0024(18) 0.0075(17) 0.0041(16)
B9 0.024(2) 0.028(2) 0.022(2) 0.0032(19) 0.0103(19) 0.0082(17)
B10 0.017(2) 0.033(3) 0.020(2) -0.0008(17) 0.0071(18) 0.0027(16)
C1 0.0233(19) 0.028(2) 0.025(2) 0.0050(18) 0.0104(17) 0.0054(17)
O1 0.0392(18) 0.0256(17) 0.047(2) -0.0018(15) 0.0118(16) -0.0090(14)
P1 0.0133(4) 0.0219(6) 0.0225(4) 0.0006(4) 0.0071(3) 0.0000(4)
C11 0.0197(18) 0.022(2) 0.024(2) -0.0023(17) 0.0110(16) 0.0002(15)
C12 0.0210(19) 0.028(2) 0.029(2) -0.0013(18) 0.0078(17) 0.0012(16)
C13 0.034(2) 0.036(3) 0.026(2) 0.004(2) 0.0078(19) 0.0084(19)
C14 0.053(3) 0.027(2) 0.033(3) 0.008(2) 0.020(2) 0.007(2)
C15 0.048(3) 0.026(2) 0.035(3) -0.001(2) 0.022(2) -0.0074(19)
C16 0.026(2) 0.029(2) 0.025(2) -0.0038(18) 0.0121(18) -0.0049(17)
C17 0.0181(17) 0.036(3) 0.034(2) 0.0003(18) 0.0130(16) -0.0036(16)
C18 0.0215(19) 0.022(2) 0.028(2) -0.0025(17) 0.0083(17) -0.0013(15)
P2 0.0217(5) 0.0293(5) 0.0207(5) 0.0003(4) 0.0106(4) 0.0052(4)
C21 0.0218(19) 0.026(2) 0.025(2) -0.0076(17) 0.0109(17) 0.0001(15)
C22 0.030(2) 0.027(2) 0.037(2) -0.0015(19) 0.0185(19) -0.0025(17)
C23 0.026(2) 0.041(3) 0.053(3) -0.012(2) 0.025(2) -0.0051(19)
C24 0.0202(19) 0.044(3) 0.046(3) -0.006(2) 0.009(2) 0.0056(17)
C25 0.034(2) 0.038(3) 0.032(3) 0.007(2) 0.010(2) 0.012(2)
C26 0.027(2) 0.033(2) 0.026(2) -0.0013(18) 0.0131(18) 0.0000(17)
C27 0.021(2) 0.050(3) 0.049(3) -0.024(2) 0.008(2) 0.003(2)
C28 0.061(3) 0.070(4) 0.038(3) 0.020(3) 0.035(2) 0.032(3)
P3 0.0132(4) 0.0198(5) 0.0163(5) 0.0010(4) 0.0059(4) 0.0008(3)
C311 0.0171(17) 0.0206(19) 0.022(2) 0.0003(16) 0.0114(16) -0.0021(14)
C312 0.0214(18) 0.0222(19) 0.0201(19) -0.0011(16) 0.0109(16) -0.0019(15)
C313 0.029(2) 0.025(2) 0.033(2) 0.0008(18) 0.0179(19) 0.0025(16)
C314 0.027(2) 0.029(2) 0.034(2) -0.0081(18) 0.0191(19) -0.0023(17)
C315 0.029(2) 0.046(3) 0.022(2) -0.005(2) 0.0142(18) -0.0049(19)
C316 0.0207(19) 0.038(2) 0.021(2) 0.0030(18) 0.0090(17) 0.0019(16)
C321 0.0147(18) 0.026(2) 0.021(2) 0.0034(17) 0.0029(16) 0.0035(15)
C322 0.024(2) 0.030(2) 0.038(2) 0.008(2) 0.0184(19) 0.0042(17)
C323 0.039(3) 0.036(3) 0.055(3) 0.014(2) 0.030(2) 0.002(2)
C324 0.041(3) 0.021(2) 0.052(3) 0.011(2) 0.020(2) 0.0008(18)
C325 0.045(3) 0.021(2) 0.041(3) 0.001(2) 0.022(2) 0.0034(19)
C326 0.032(2) 0.025(2) 0.024(2) 0.0024(17) 0.0148(18) 0.0013(16)
C331 0.0161(17) 0.028(2) 0.0186(18) 0.0011(16) 0.0083(15) -0.0006(15)
C332 0.0190(16) 0.031(2) 0.0201(17) -0.0012(18) 0.0084(14) 0.0006(17)
C333 0.0181(18) 0.040(3) 0.020(2) 0.0029(17) 0.0080(16) 0.0053(15)
C334 0.0143(17) 0.050(3) 0.022(2) -0.005(2) 0.0048(16) -0.0049(17)
C335 0.024(2) 0.035(2) 0.028(2) -0.0086(19) 0.0088(18) -0.0050(17)
C336 0.0187(18) 0.029(2) 0.027(2) -0.0006(18) 0.0086(17) 0.0038(15)

loop_
_atom_type_symbol
_atom_type_description
_atom_type_scat_dispersion_real
_atom_type_scat_dispersion_imag
_atom_type_scat_source
C C 0.0181 0.0091 'International Tables Vol C Tables 4.2.6.8 and 6.1.1.4'
H H 0.0000 0.0000 'International Tables Vol C Tables 4.2.6.8 and 6.1.1.4'
B B 0.0090 0.0039 'International Tables Vol C Tables 4.2.6.8 and 6.1.1.4'
O O 0.0492 0.0322 'International Tables Vol C Tables 4.2.6.8 and 6.1.1.4'
P P 0.2955 0.4335 'International Tables Vol C Tables 4.2.6.8 and 6.1.1.4'
Pt Pt -4.5932 6.9264 'International Tables Vol C Tables 4.2.6.8 and 6.1.1.4'
Ru Ru 0.0552 3.2960 'International Tables Vol C Tables 4.2.6.8 and 6.1.1.4'

loop_
_exptl_crystal_face_index_h
_exptl_crystal_face_index_k
_exptl_crystal_face_index_l
_exptl_crystal_face_perp_dist
0 0 0 0.0185
0 0 0 0.0205
-1 0 0 0.0571
1 0 0 0.0421
0 1 0 0.0885
0 -1 0 0.1215
0 -2 1 0.0853

loop_
_geom_angle_atom_site_label_1
_geom_angle_atom_site_label_2
_geom_angle_atom_site_label_3
_geom_angle
_geom_angle_site_symmetry_1
_geom_angle_site_symmetry_3
_geom_angle_publ_flag
Ru1 Pt1 H1 39(2) . . ?
Ru1 Pt1 B2 45.83(12) . . ?
Ru1 Pt1 P1 120.94(3) . . ?
Ru1 Pt1 P2 133.14(3) . . ?
H1 Pt1 B2 85(2) . . ?
H1 Pt1 P1 83(2) . . ?
H1 Pt1 P2 172(2) . . ?
B2 Pt1 P1 165.80(12) . . ?
B2 Pt1 P2 87.36(12) . . ?
P1 Pt1 P2 105.36(3) . . ?
Pt1 Ru1 H1 32.5(19) . . ?
Pt1 Ru1 B2 44.18(11) . . ?
Pt1 Ru1 B3 116.71(12) . . ?
Pt1 Ru1 B4 119.65(12) . . ?
Pt1 Ru1 B5 75.19(10) . . ?
Pt1 Ru1 B6 138.48(11) . . ?
Pt1 Ru1 B7 77.84(10) . . ?
Pt1 Ru1 C1 98.57(12) . . ?
Pt1 Ru1 P3 106.43(2) . . ?
H1 Ru1 B2 76.6(19) . . ?
H1 Ru1 B3 134.8(18) . . ?
H1 Ru1 B4 133.7(18) . . ?
H1 Ru1 B5 102.9(19) . . ?
H1 Ru1 B6 170.9(19) . . ?
H1 Ru1 B7 102.5(18) . . ?
H1 Ru1 C1 78.5(18) . . ?
H1 Ru1 P3 80.4(19) . . ?
B2 Ru1 B3 87.65(18) . . ?
B2 Ru1 B4 86.71(17) . . ?
B2 Ru1 B5 45.24(16) . . ?
B2 Ru1 B6 94.41(17) . . ?
B2 Ru1 B7 44.50(15) . . ?
B2 Ru1 C1 126.32(17) . . ?
B2 Ru1 P3 132.24(12) . . ?
B3 Ru1 B4 86.07(17) . . ?
B3 Ru1 B5 43.98(16) . . ?
B3 Ru1 B6 43.69(17) . . ?
B3 Ru1 B7 94.30(17) . . ?
B3 Ru1 C1 77.69(18) . . ?
B3 Ru1 P3 136.00(13) . . ?
B4 Ru1 B5 94.31(16) . . ?
B4 Ru1 B6 43.64(17) . . ?
B4 Ru1 B7 43.57(15) . . ?
B4 Ru1 C1 141.73(17) . . ?
B4 Ru1 P3 79.83(12) . . ?
B5 Ru1 B6 70.25(16) . . ?
B5 Ru1 B7 71.46(16) . . ?
B5 Ru1 C1 97.36(17) . . ?
B5 Ru1 P3 173.98(12) . . ?
B6 Ru1 B7 69.96(16) . . ?
B6 Ru1 C1 107.89(17) . . ?
B6 Ru1 P3 105.83(12) . . ?
B7 Ru1 C1 168.77(16) . . ?
B7 Ru1 P3 103.04(11) . . ?
C1 Ru1 P3 88.17(13) . . ?
Pt1 B2 Ru1 89.98(17) . . ?
Pt1 B2 B5 119.4(3) . . ?
Pt1 B2 B7 127.1(3) . . ?
Pt1 B2 B8 162.6(3) . . ?
Ru1 B2 B5 77.1(2) . . ?
Ru1 B2 B7 78.3(2) . . ?
Ru1 B2 B8 106.9(2) . . ?
B5 B2 B7 107.9(3) . . ?
B5 B2 B8 62.3(3) . . ?
B7 B2 B8 62.6(3) . . ?
Ru1 B3 H3 125(3) . . ?
Ru1 B3 B5 75.0(2) . . ?
Ru1 B3 B6 75.6(2) . . ?
Ru1 B3 B9 104.0(3) . . ?
H3 B3 B5 128(2) . . ?
H3 B3 B6 124(2) . . ?
H3 B3 B9 131(3) . . ?
B5 B3 B6 106.9(4) . . ?
B5 B3 B9 62.0(3) . . ?
B6 B3 B9 63.1(3) . . ?
Ru1 B4 H4 130(2) . . ?
Ru1 B4 B6 75.4(2) . . ?
Ru1 B4 B7 75.8(2) . . ?
Ru1 B4 B10 103.7(3) . . ?
H4 B4 B6 126(3) . . ?
H4 B4 B7 124(3) . . ?
H4 B4 B10 126(2) . . ?
B6 B4 B7 107.2(3) . . ?
B6 B4 B10 63.0(3) . . ?
B7 B4 B10 61.6(3) . . ?
Ru1 B5 B2 57.69(19) . . ?
Ru1 B5 B3 61.0(2) . . ?
Ru1 B5 H5 130(3) . . ?
Ru1 B5 B8 92.7(2) . . ?
Ru1 B5 B9 94.1(2) . . ?
B2 B5 B3 116.0(3) . . ?
B2 B5 H5 117(3) . . ?
B2 B5 B8 58.2(3) . . ?
B2 B5 B9 108.8(3) . . ?
B3 B5 H5 115(3) . . ?
B3 B5 B8 110.2(3) . . ?
B3 B5 B9 59.2(3) . . ?
H5 B5 B8 129(3) . . ?
H5 B5 B9 128(3) . . ?
B8 B5 B9 60.3(2) . . ?
Ru1 B6 B3 60.7(2) . . ?
Ru1 B6 B4 60.99(19) . . ?
Ru1 B6 H6 133(3) . . ?
Ru1 B6 B9 93.0(2) . . ?
Ru1 B6 B10 93.1(2) . . ?
B3 B6 B4 119.4(3) . . ?
B3 B6 H6 116(3) . . ?
B3 B6 B9 58.8(3) . . ?
B3 B6 B10 109.7(3) . . ?
B4 B6 H6 115(3) . . ?
B4 B6 B9 109.9(3) . . ?
B4 B6 B10 59.0(3) . . ?
H6 B6 B9 127(3) . . ?
H6 B6 B10 127(3) . . ?
B9 B6 B10 59.4(3) . . ?
Ru1 B7 B2 57.16(18) . . ?
Ru1 B7 B4 60.6(2) . . ?
Ru1 B7 H7 131(3) . . ?
Ru1 B7 B8 91.8(2) . . ?
Ru1 B7 B10 93.6(2) . . ?
B2 B7 B4 115.5(3) . . ?
B2 B7 H7 115(2) . . ?
B2 B7 B8 58.4(2) . . ?
B2 B7 B10 108.8(3) . . ?
B4 B7 H7 117(2) . . ?
B4 B7 B8 110.0(3) . . ?
B4 B7 B10 59.6(3) . . ?
H7 B7 B8 127(3) . . ?
H7 B7 B10 129(2) . . ?
B8 B7 B10 60.1(2) . . ?
B2 B8 B5 59.5(3) . . ?
B2 B8 B7 59.0(2) . . ?
B2 B8 H8 121(2) . . ?
B2 B8 B9 109.1(3) . . ?
B2 B8 B10 108.6(3) . . ?
B5 B8 B7 103.3(3) . . ?
B5 B8 H8 121(3) . . ?
B5 B8 B9 59.4(2) . . ?
B5 B8 B10 105.8(3) . . ?
B7 B8 H8 128(3) . . ?
B7 B8 B9 106.0(3) . . ?
B7 B8 B10 59.3(2) . . ?
H8 B8 B9 119(3) . . ?
H8 B8 B10 124(2) . . ?
B9 B8 B10 60.0(3) . . ?
B3 B9 B5 58.8(3) . . ?
B3 B9 B6 58.1(3) . . ?
B3 B9 B8 109.7(3) . . ?
B3 B9 H9 125(3) . . ?
B3 B9 B10 109.9(3) . . ?
B5 B9 B6 101.0(3) . . ?
B5 B9 B8 60.2(2) . . ?
B5 B9 H9 129(3) . . ?
B5 B9 B10 106.3(3) . . ?
B6 B9 B8 105.4(3) . . ?
B6 B9 H9 124(3) . . ?
B6 B9 B10 60.3(3) . . ?
B8 B9 H9 119(3) . . ?
B8 B9 B10 59.8(3) . . ?
H9 B9 B10 115(3) . . ?
B4 B10 B6 58.0(3) . . ?
B4 B10 B7 58.8(2) . . ?
B4 B10 B8 109.8(3) . . ?
B4 B10 B9 109.8(3) . . ?
B4 B10 H10 121(2) . . ?
B6 B10 B7 101.5(3) . . ?
B6 B10 B8 105.7(3) . . ?
B6 B10 B9 60.3(3) . . ?
B6 B10 H10 122(3) . . ?
B7 B10 B8 60.6(2) . . ?
B7 B10 B9 107.2(3) . . ?
B7 B10 H10 128(3) . . ?
B8 B10 B9 60.2(2) . . ?
B8 B10 H10 123(2) . . ?
B9 B10 H10 118(3) . . ?
Ru1 C1 O1 176.8(4) . . ?
Pt1 P1 C11 115.78(13) . . ?
Pt1 P1 C17 117.71(15) . . ?
Pt1 P1 C18 112.15(14) . . ?
C11 P1 C17 102.85(19) . . ?
C11 P1 C18 105.0(2) . . ?
C17 P1 C18 101.6(2) . . ?
P1 C11 C12 122.9(3) . . ?
P1 C11 C16 118.4(3) . . ?
C12 C11 C16 118.7(4) . . ?
C11 C12 H12 119.6 . . ?
C11 C12 C13 120.8(4) . . ?
H12 C12 C13 119.6 . . ?
C12 C13 H13 120.1 . . ?
C12 C13 C14 119.9(4) . . ?
H13 C13 C14 120.1 . . ?
C13 C14 H14 120.0 . . ?
C13 C14 C15 120.1(4) . . ?
H14 C14 C15 120.0 . . ?
C14 C15 H15 119.7 . . ?
C14 C15 C16 120.6(4) . . ?
H15 C15 C16 119.7 . . ?
C11 C16 C15 120.0(4) . . ?
C11 C16 H16 120.0 . . ?
C15 C16 H16 120.0 . . ?
P1 C17 H17A 109.5 . . ?
P1 C17 H17B 109.5 . . ?
P1 C17 H17C 109.5 . . ?
H17A C17 H17B 109.5 . . ?
H17A C17 H17C 109.5 . . ?
H17B C17 H17C 109.5 . . ?
P1 C18 H18A 109.5 . . ?
P1 C18 H18B 109.5 . . ?
P1 C18 H18C 109.5 . . ?
H18A C18 H18B 109.5 . . ?
H18A C18 H18C 109.5 . . ?
H18B C18 H18C 109.5 . . ?
Pt1 P2 C21 118.21(14) . . ?
Pt1 P2 C27 113.82(18) . . ?
Pt1 P2 C28 113.1(2) . . ?
C21 P2 C27 101.6(2) . . ?
C21 P2 C28 105.2(2) . . ?
C27 P2 C28 103.2(3) . . ?
P2 C21 C22 123.6(3) . . ?
P2 C21 C26 117.7(3) . . ?
C22 C21 C26 118.8(4) . . ?
C21 C22 H22 119.8 . . ?
C21 C22 C23 120.4(4) . . ?
H22 C22 C23 119.8 . . ?
C22 C23 H23 119.9 . . ?
C22 C23 C24 120.2(4) . . ?
H23 C23 C24 119.9 . . ?
C23 C24 H24 120.0 . . ?
C23 C24 C25 120.0(4) . . ?
H24 C24 C25 120.0 . . ?
C24 C25 H25 120.0 . . ?
C24 C25 C26 120.1(5) . . ?
H25 C25 C26 120.0 . . ?
C21 C26 C25 120.4(4) . . ?
C21 C26 H26 119.8 . . ?
C25 C26 H26 119.8 . . ?
P2 C27 H27A 109.5 . . ?
P2 C27 H27B 109.5 . . ?
P2 C27 H27C 109.5 . . ?
H27A C27 H27B 109.5 . . ?
H27A C27 H27C 109.5 . . ?
H27B C27 H27C 109.5 . . ?
P2 C28 H28A 109.5 . . ?
P2 C28 H28B 109.5 . . ?
P2 C28 H28C 109.5 . . ?
H28A C28 H28B 109.5 . . ?
H28A C28 H28C 109.5 . . ?
H28B C28 H28C 109.5 . . ?
Ru1 P3 C311 116.05(13) . . ?
Ru1 P3 C321 115.82(15) . . ?
Ru1 P3 C331 113.33(13) . . ?
C311 P3 C321 105.79(17) . . ?
C311 P3 C331 100.72(18) . . ?
C321 P3 C331 103.32(19) . . ?
P3 C311 C312 120.9(3) . . ?
P3 C311 C316 120.2(3) . . ?
C312 C311 C316 118.8(4) . . ?
C311 C312 H312 119.7 . . ?
C311 C312 C313 120.6(4) . . ?
H312 C312 C313 119.7 . . ?
C312 C313 H313 120.0 . . ?
C312 C313 C314 120.0(4) . . ?
H313 C313 C314 120.0 . . ?
C313 C314 H314 120.0 . . ?
C313 C314 C315 120.0(4) . . ?
H314 C314 C315 120.0 . . ?
C314 C315 H315 119.9 . . ?
C314 C315 C316 120.1(4) . . ?
H315 C315 C316 119.9 . . ?
C311 C316 C315 120.5(4) . . ?
C311 C316 H316 119.8 . . ?
C315 C316 H316 119.8 . . ?
P3 C321 C322 123.2(3) . . ?
P3 C321 C326 118.1(3) . . ?
C322 C321 C326 118.7(4) . . ?
C321 C322 H322 119.6 . . ?
C321 C322 C323 120.8(4) . . ?
H322 C322 C323 119.6 . . ?
C322 C323 H323 119.9 . . ?
C322 C323 C324 120.1(4) . . ?
H323 C323 C324 119.9 . . ?
C323 C324 H324 120.3 . . ?
C323 C324 C325 119.3(4) . . ?
H324 C324 C325 120.3 . . ?
C324 C325 H325 119.4 . . ?
C324 C325 C326 121.3(4) . . ?
H325 C325 C326 119.4 . . ?
C321 C326 C325 119.8(4) . . ?
C321 C326 H326 120.1 . . ?
C325 C326 H326 120.1 . . ?
P3 C331 C332 121.1(3) . . ?
P3 C331 C336 119.8(3) . . ?
C332 C331 C336 119.0(4) . . ?
C331 C332 H332 119.9 . . ?
C331 C332 C333 120.2(4) . . ?
H332 C332 C333 119.9 . . ?
C332 C333 H333 119.9 . . ?
C332 C333 C334 120.3(4) . . ?
H333 C333 C334 119.9 . . ?
C333 C334 H334 120.1 . . ?
C333 C334 C335 119.9(4) . . ?
H334 C334 C335 120.1 . . ?
C334 C335 H335 120.1 . . ?
C334 C335 C336 119.8(4) . . ?
H335 C335 C336 120.1 . . ?
C331 C336 C335 120.9(4) . . ?
C331 C336 H336 119.6 . . ?
C335 C336 H336 119.6 . . ?

loop_
_geom_bond_atom_site_label_1
_geom_bond_atom_site_label_2
_geom_bond_distance
_geom_bond_site_symmetry_2
_geom_bond_publ_flag
Pt1 Ru1 2.9152(3) . ?
Pt1 H1 1.65(6) . ?
Pt1 B2 2.032(4) . ?
Pt1 P1 2.3397(9) . ?
Pt1 P2 2.2426(10) . ?
Ru1 H1 1.93(6) . ?
Ru1 B2 2.091(4) . ?
Ru1 B3 2.183(5) . ?
Ru1 B4 2.191(4) . ?
Ru1 B5 2.412(5) . ?
Ru1 B6 2.424(4) . ?
Ru1 B7 2.438(4) . ?
Ru1 C1 1.950(4) . ?
Ru1 P3 2.4169(10) . ?
B2 B5 1.757(6) . ?
B2 B7 1.745(6) . ?
B2 B8 1.733(6) . ?
B3 H3 1.21(5) . ?
B3 B5 1.734(6) . ?
B3 B6 1.729(7) . ?
B3 B9 1.742(7) . ?
B4 H4 1.12(5) . ?
B4 B6 1.729(7) . ?
B4 B7 1.733(6) . ?
B4 B10 1.747(7) . ?
B5 H5 1.05(5) . ?
B5 B8 1.804(7) . ?
B5 B9 1.790(6) . ?
B6 H6 1.10(5) . ?
B6 B9 1.816(7) . ?
B6 B10 1.817(7) . ?
B7 H7 1.06(5) . ?
B7 B8 1.806(6) . ?
B7 B10 1.782(6) . ?
B8 H8 1.10(5) . ?
B8 B9 1.806(6) . ?
B8 B10 1.798(6) . ?
B9 H9 1.12(5) . ?
B9 B10 1.801(7) . ?
B10 H10 1.06(5) . ?
C1 O1 1.135(6) . ?
P1 C11 1.821(4) . ?
P1 C17 1.823(4) . ?
P1 C18 1.822(4) . ?
C11 C12 1.398(6) . ?
C11 C16 1.399(6) . ?
C12 H12 0.950 . ?
C12 C13 1.380(7) . ?
C13 H13 0.950 . ?
C13 C14 1.388(7) . ?
C14 H14 0.950 . ?
C14 C15 1.374(8) . ?
C15 H15 0.950 . ?
C15 C16 1.388(7) . ?
C16 H16 0.950 . ?
C17 H17A 0.980 . ?
C17 H17B 0.980 . ?
C17 H17C 0.980 . ?
C18 H18A 0.980 . ?
C18 H18B 0.980 . ?
C18 H18C 0.980 . ?
P2 C21 1.823(4) . ?
P2 C27 1.822(5) . ?
P2 C28 1.806(5) . ?
C21 C22 1.392(6) . ?
C21 C26 1.400(6) . ?
C22 H22 0.950 . ?
C22 C23 1.389(7) . ?
C23 H23 0.950 . ?
C23 C24 1.381(8) . ?
C24 H24 0.950 . ?
C24 C25 1.382(8) . ?
C25 H25 0.950 . ?
C25 C26 1.388(7) . ?
C26 H26 0.950 . ?
C27 H27A 0.980 . ?
C27 H27B 0.980 . ?
C27 H27C 0.980 . ?
C28 H28A 0.980 . ?
C28 H28B 0.980 . ?
C28 H28C 0.980 . ?
P3 C311 1.829(4) . ?
P3 C321 1.824(4) . ?
P3 C331 1.838(4) . ?
C311 C312 1.381(6) . ?
C311 C316 1.400(6) . ?
C312 H312 0.950 . ?
C312 C313 1.394(6) . ?
C313 H313 0.950 . ?
C313 C314 1.375(7) . ?
C314 H314 0.950 . ?
C314 C315 1.386(7) . ?
C315 H315 0.950 . ?
C315 C316 1.379(6) . ?
C316 H316 0.950 . ?
C321 C322 1.392(6) . ?
C321 C326 1.398(6) . ?
C322 H322 0.950 . ?
C322 C323 1.382(7) . ?
C323 H323 0.950 . ?
C323 C324 1.387(8) . ?
C324 H324 0.950 . ?
C324 C325 1.374(7) . ?
C325 H325 0.950 . ?
C325 C326 1.383(6) . ?
C326 H326 0.950 . ?
C331 C332 1.387(6) . ?
C331 C336 1.387(6) . ?
C332 H332 0.950 . ?
C332 C333 1.392(6) . ?
C333 H333 0.950 . ?
C333 C334 1.380(7) . ?
C334 H334 0.950 . ?
C334 C335 1.385(7) . ?
C335 H335 0.950 . ?
C335 C336 1.388(6) . ?
C336 H336 0.950 . ?

loop_
_geom_torsion_atom_site_label_1
_geom_torsion_atom_site_label_2
_geom_torsion_atom_site_label_3
_geom_torsion_atom_site_label_4
_geom_torsion
_geom_torsion_site_symmetry_1
_geom_torsion_site_symmetry_2
_geom_torsion_site_symmetry_3
_geom_torsion_site_symmetry_4
_geom_torsion_publ_flag
Ru1 B3 B5 B2 -18.0(3) . . . . ?
Ru1 B3 B5 B8 -81.6(3) . . . . ?
Ru1 B3 B5 B9 -115.2(3) . . . . ?
B6 B3 B5 Ru1 69.5(3) . . . . ?
B6 B3 B5 B2 51.5(4) . . . . ?
B6 B3 B5 B8 -12.1(4) . . . . ?
B6 B3 B5 B9 -45.7(3) . . . . ?
B9 B3 B5 Ru1 115.2(3) . . . . ?
B9 B3 B5 B2 97.2(4) . . . . ?
B9 B3 B5 B8 33.6(3) . . . . ?
Pt1 B2 B5 Ru1 82.5(2) . . . . ?
Pt1 B2 B5 B3 101.2(4) . . . . ?
Pt1 B2 B5 B8 -160.3(3) . . . . ?
Pt1 B2 B5 B9 165.4(3) . . . . ?
Ru1 B2 B5 B3 18.6(3) . . . . ?
Ru1 B2 B5 B8 117.2(2) . . . . ?
Ru1 B2 B5 B9 82.8(3) . . . . ?
B7 B2 B5 Ru1 -73.0(2) . . . . ?
B7 B2 B5 B3 -54.4(5) . . . . ?
B7 B2 B5 B8 44.2(3) . . . . ?
B7 B2 B5 B9 9.8(4) . . . . ?
B8 B2 B5 Ru1 -117.2(2) . . . . ?
B8 B2 B5 B3 -98.6(4) . . . . ?
B8 B2 B5 B9 -34.4(3) . . . . ?
Ru1 B3 B6 B4 17.6(3) . . . . ?
Ru1 B3 B6 B9 114.2(2) . . . . ?
Ru1 B3 B6 B10 82.3(3) . . . . ?
B5 B3 B6 Ru1 -69.1(3) . . . . ?
B5 B3 B6 B4 -51.5(5) . . . . ?
B5 B3 B6 B9 45.2(3) . . . . ?
B5 B3 B6 B10 13.2(4) . . . . ?
B9 B3 B6 Ru1 -114.2(2) . . . . ?
B9 B3 B6 B4 -96.7(4) . . . . ?
B9 B3 B6 B10 -31.9(3) . . . . ?
Ru1 B4 B6 B3 -17.5(3) . . . . ?
Ru1 B4 B6 B9 -82.1(3) . . . . ?
Ru1 B4 B6 B10 -114.0(2) . . . . ?
B7 B4 B6 Ru1 69.7(2) . . . . ?
B7 B4 B6 B3 52.2(5) . . . . ?
B7 B4 B6 B9 -12.4(4) . . . . ?
B7 B4 B6 B10 -44.3(3) . . . . ?
B10 B4 B6 Ru1 114.0(2) . . . . ?
B10 B4 B6 B3 96.5(4) . . . . ?
B10 B4 B6 B9 31.8(3) . . . . ?
Ru1 B4 B7 B2 16.8(3) . . . . ?
Ru1 B4 B7 B8 80.4(3) . . . . ?
Ru1 B4 B7 B10 114.4(2) . . . . ?
B6 B4 B7 Ru1 -69.4(3) . . . . ?
B6 B4 B7 B2 -52.7(4) . . . . ?
B6 B4 B7 B8 10.9(4) . . . . ?
B6 B4 B7 B10 45.0(3) . . . . ?
B10 B4 B7 Ru1 -114.4(2) . . . . ?
B10 B4 B7 B2 -97.7(4) . . . . ?
B10 B4 B7 B8 -34.1(3) . . . . ?
Pt1 B2 B7 Ru1 -81.0(3) . . . . ?
Pt1 B2 B7 B4 -98.4(4) . . . . ?
Pt1 B2 B7 B8 162.9(4) . . . . ?
Pt1 B2 B7 B10 -162.9(3) . . . . ?
Ru1 B2 B7 B4 -17.4(3) . . . . ?
Ru1 B2 B7 B8 -116.1(2) . . . . ?
Ru1 B2 B7 B10 -81.9(3) . . . . ?
B5 B2 B7 Ru1 72.1(3) . . . . ?
B5 B2 B7 B4 54.7(4) . . . . ?
B5 B2 B7 B8 -44.0(3) . . . . ?
B5 B2 B7 B10 -9.8(4) . . . . ?
B8 B2 B7 Ru1 116.1(2) . . . . ?
B8 B2 B7 B4 98.7(4) . . . . ?
B8 B2 B7 B10 34.2(3) . . . . ?
Pt1 B2 B8 B5 100.2(10) . . . . ?
Pt1 B2 B8 B7 -128.1(10) . . . . ?
Pt1 B2 B8 B9 134.3(9) . . . . ?
Pt1 B2 B8 B10 -162.0(9) . . . . ?
Ru1 B2 B8 B5 -64.9(2) . . . . ?
Ru1 B2 B8 B7 66.7(2) . . . . ?
Ru1 B2 B8 B9 -30.9(4) . . . . ?
Ru1 B2 B8 B10 32.9(4) . . . . ?
B5 B2 B8 B7 131.7(3) . . . . ?
B5 B2 B8 B9 34.1(3) . . . . ?
B5 B2 B8 B10 97.8(3) . . . . ?
B7 B2 B8 B5 -131.7(3) . . . . ?
B7 B2 B8 B9 -97.6(3) . . . . ?
B7 B2 B8 B10 -33.9(3) . . . . ?
Ru1 B5 B8 B2 48.8(2) . . . . ?
Ru1 B5 B8 B7 7.7(3) . . . . ?
Ru1 B5 B8 B9 -93.2(2) . . . . ?
Ru1 B5 B8 B10 -53.7(3) . . . . ?
B2 B5 B8 B7 -41.2(3) . . . . ?
B2 B5 B8 B9 -142.0(3) . . . . ?
B2 B5 B8 B10 -102.6(3) . . . . ?
B3 B5 B8 B2 108.8(4) . . . . ?
B3 B5 B8 B7 67.7(4) . . . . ?
B3 B5 B8 B9 -33.2(3) . . . . ?
B3 B5 B8 B10 6.3(4) . . . . ?
B9 B5 B8 B2 142.0(3) . . . . ?
B9 B5 B8 B7 100.9(3) . . . . ?
B9 B5 B8 B10 39.5(3) . . . . ?
Ru1 B7 B8 B2 -49.0(2) . . . . ?
Ru1 B7 B8 B5 -7.6(3) . . . . ?
Ru1 B7 B8 B9 54.0(3) . . . . ?
Ru1 B7 B8 B10 93.1(2) . . . . ?
B2 B7 B8 B5 41.4(3) . . . . ?
B2 B7 B8 B9 103.0(3) . . . . ?
B2 B7 B8 B10 142.1(3) . . . . ?
B4 B7 B8 B2 -108.2(3) . . . . ?
B4 B7 B8 B5 -66.8(3) . . . . ?
B4 B7 B8 B9 -5.2(4) . . . . ?
B4 B7 B8 B10 33.9(3) . . . . ?
B10 B7 B8 B2 -142.1(3) . . . . ?
B10 B7 B8 B5 -100.7(3) . . . . ?
B10 B7 B8 B9 -39.1(3) . . . . ?
Ru1 B3 B9 B5 64.3(2) . . . . ?
Ru1 B3 B9 B6 -65.5(2) . . . . ?
Ru1 B3 B9 B8 30.8(4) . . . . ?
Ru1 B3 B9 B10 -33.2(3) . . . . ?
B5 B3 B9 B6 -129.8(3) . . . . ?
B5 B3 B9 B8 -33.5(3) . . . . ?
B5 B3 B9 B10 -97.5(3) . . . . ?
B6 B3 B9 B5 129.8(3) . . . . ?
B6 B3 B9 B8 96.3(3) . . . . ?
B6 B3 B9 B10 32.3(3) . . . . ?
Ru1 B5 B9 B3 -52.5(2) . . . . ?
Ru1 B5 B9 B6 -10.9(3) . . . . ?
Ru1 B5 B9 B8 90.7(2) . . . . ?
Ru1 B5 B9 B10 51.2(3) . . . . ?
B2 B5 B9 B3 -109.7(4) . . . . ?
B2 B5 B9 B6 -68.1(4) . . . . ?
B2 B5 B9 B8 33.5(3) . . . . ?
B2 B5 B9 B10 -6.0(4) . . . . ?
B3 B5 B9 B6 41.6(3) . . . . ?
B3 B5 B9 B8 143.2(3) . . . . ?
B3 B5 B9 B10 103.7(4) . . . . ?
B8 B5 B9 B3 -143.2(3) . . . . ?
B8 B5 B9 B6 -101.6(3) . . . . ?
B8 B5 B9 B10 -39.5(3) . . . . ?
B2 B8 B9 B3 -1.2(4) . . . . ?
B2 B8 B9 B5 -34.1(3) . . . . ?
B2 B8 B9 B6 59.9(4) . . . . ?
B2 B8 B9 B10 100.9(3) . . . . ?
B5 B8 B9 B3 32.9(3) . . . . ?
B5 B8 B9 B6 94.0(3) . . . . ?
B5 B8 B9 B10 135.0(3) . . . . ?
B7 B8 B9 B3 -63.3(4) . . . . ?
B7 B8 B9 B5 -96.3(3) . . . . ?
B7 B8 B9 B6 -2.3(4) . . . . ?
B7 B8 B9 B10 38.8(3) . . . . ?
B10 B8 B9 B3 -102.1(4) . . . . ?
B10 B8 B9 B5 -135.0(3) . . . . ?
B10 B8 B9 B6 -41.0(3) . . . . ?
Ru1 B6 B9 B3 52.8(2) . . . . ?
Ru1 B6 B9 B5 10.8(3) . . . . ?
Ru1 B6 B9 B8 -51.1(3) . . . . ?
Ru1 B6 B9 B10 -91.8(2) . . . . ?
B3 B6 B9 B5 -42.0(3) . . . . ?
B3 B6 B9 B8 -103.9(3) . . . . ?
B3 B6 B9 B10 -144.7(3) . . . . ?
B4 B6 B9 B3 113.0(4) . . . . ?
B4 B6 B9 B5 71.0(4) . . . . ?
B4 B6 B9 B8 9.1(4) . . . . ?
B4 B6 B9 B10 -31.7(3) . . . . ?
B10 B6 B9 B3 144.7(3) . . . . ?
B10 B6 B9 B5 102.6(3) . . . . ?
B10 B6 B9 B8 40.8(3) . . . . ?
Ru1 B4 B10 B6 65.5(2) . . . . ?
Ru1 B4 B10 B7 -65.3(2) . . . . ?
Ru1 B4 B10 B8 -31.1(3) . . . . ?
Ru1 B4 B10 B9 33.3(3) . . . . ?
B6 B4 B10 B7 -130.8(3) . . . . ?
B6 B4 B10 B8 -96.6(3) . . . . ?
B6 B4 B10 B9 -32.1(3) . . . . ?
B7 B4 B10 B6 130.8(3) . . . . ?
B7 B4 B10 B8 34.2(3) . . . . ?
B7 B4 B10 B9 98.6(3) . . . . ?
Ru1 B7 B10 B4 52.6(2) . . . . ?
Ru1 B7 B10 B6 11.7(3) . . . . ?
Ru1 B7 B10 B8 -90.0(2) . . . . ?
Ru1 B7 B10 B9 -50.5(3) . . . . ?
B2 B7 B10 B4 109.1(3) . . . . ?
B2 B7 B10 B6 68.1(4) . . . . ?
B2 B7 B10 B8 -33.5(3) . . . . ?
B2 B7 B10 B9 6.0(4) . . . . ?
B4 B7 B10 B6 -41.0(3) . . . . ?
B4 B7 B10 B8 -142.6(3) . . . . ?
B4 B7 B10 B9 -103.1(3) . . . . ?
B8 B7 B10 B4 142.6(3) . . . . ?
B8 B7 B10 B6 101.7(3) . . . . ?
B8 B7 B10 B9 39.5(3) . . . . ?
B2 B8 B10 B4 0.3(4) . . . . ?
B2 B8 B10 B6 -60.8(4) . . . . ?
B2 B8 B10 B7 33.8(3) . . . . ?
B2 B8 B10 B9 -101.8(3) . . . . ?
B5 B8 B10 B4 62.8(4) . . . . ?
B5 B8 B10 B6 1.8(4) . . . . ?
B5 B8 B10 B7 96.3(3) . . . . ?
B5 B8 B10 B9 -39.2(3) . . . . ?
B7 B8 B10 B4 -33.5(3) . . . . ?
B7 B8 B10 B6 -94.5(3) . . . . ?
B7 B8 B10 B9 -135.6(3) . . . . ?
B9 B8 B10 B4 102.1(4) . . . . ?
B9 B8 B10 B6 41.0(3) . . . . ?
B9 B8 B10 B7 135.6(3) . . . . ?
B3 B9 B10 B4 -0.2(4) . . . . ?
B3 B9 B10 B6 -31.5(3) . . . . ?
B3 B9 B10 B7 62.1(4) . . . . ?
B3 B9 B10 B8 101.8(3) . . . . ?
B5 B9 B10 B4 -62.3(4) . . . . ?
B5 B9 B10 B6 -93.5(3) . . . . ?
B5 B9 B10 B7 0.1(4) . . . . ?
B5 B9 B10 B8 39.7(3) . . . . ?
B6 B9 B10 B4 31.3(3) . . . . ?
B6 B9 B10 B7 93.6(3) . . . . ?
B6 B9 B10 B8 133.3(3) . . . . ?
B8 B9 B10 B4 -102.0(3) . . . . ?
B8 B9 B10 B6 -133.3(3) . . . . ?
B8 B9 B10 B7 -39.7(3) . . . . ?
Ru1 B6 B10 B4 -53.1(2) . . . . ?
Ru1 B6 B10 B7 -11.8(3) . . . . ?
Ru1 B6 B10 B8 50.6(3) . . . . ?
Ru1 B6 B10 B9 91.7(2) . . . . ?
B3 B6 B10 B4 -113.1(3) . . . . ?
B3 B6 B10 B7 -71.7(4) . . . . ?
B3 B6 B10 B8 -9.3(4) . . . . ?
B3 B6 B10 B9 31.7(3) . . . . ?
B4 B6 B10 B7 41.4(3) . . . . ?
B4 B6 B10 B8 103.8(3) . . . . ?
B4 B6 B10 B9 144.8(3) . . . . ?
B9 B6 B10 B4 -144.8(3) . . . . ?
B9 B6 B10 B7 -103.4(3) . . . . ?
B9 B6 B10 B8 -41.0(3) . . . . ?
Pt1 P1 C11 C12 172.2(3) . . . . ?
Pt1 P1 C11 C16 -8.3(4) . . . . ?
C17 P1 C11 C12 -58.0(4) . . . . ?
C17 P1 C11 C16 121.4(3) . . . . ?
C18 P1 C11 C12 48.0(4) . . . . ?
C18 P1 C11 C16 -132.6(3) . . . . ?
P1 C11 C12 C13 179.0(3) . . . . ?
C16 C11 C12 C13 -0.4(6) . . . . ?
C11 C12 C13 C14 -0.1(7) . . . . ?
C12 C13 C14 C15 0.2(7) . . . . ?
C13 C14 C15 C16 0.3(7) . . . . ?
C14 C15 C16 C11 -0.8(7) . . . . ?
P1 C11 C16 C15 -178.6(3) . . . . ?
C12 C11 C16 C15 0.8(6) . . . . ?
Pt1 P2 C21 C22 115.8(3) . . . . ?
Pt1 P2 C21 C26 -64.8(4) . . . . ?
C27 P2 C21 C22 -118.9(4) . . . . ?
C27 P2 C21 C26 60.5(4) . . . . ?
C28 P2 C21 C22 -11.6(5) . . . . ?
C28 P2 C21 C26 167.8(4) . . . . ?
P2 C21 C22 C23 178.8(4) . . . . ?
C26 C21 C22 C23 -0.7(7) . . . . ?
C21 C22 C23 C24 0.6(7) . . . . ?
C22 C23 C24 C25 -1.1(8) . . . . ?
C23 C24 C25 C26 1.7(8) . . . . ?
C24 C25 C26 C21 -1.9(7) . . . . ?
P2 C21 C26 C25 -178.1(4) . . . . ?
C22 C21 C26 C25 1.3(7) . . . . ?
Ru1 P3 C311 C312 -12.5(4) . . . . ?
Ru1 P3 C311 C316 164.4(3) . . . . ?
C321 P3 C311 C312 117.4(3) . . . . ?
C321 P3 C311 C316 -65.6(4) . . . . ?
C331 P3 C311 C312 -135.3(3) . . . . ?
C331 P3 C311 C316 41.7(4) . . . . ?
P3 C311 C312 C313 178.1(3) . . . . ?
C316 C311 C312 C313 1.1(6) . . . . ?
C311 C312 C313 C314 -1.0(6) . . . . ?
C312 C313 C314 C315 0.8(6) . . . . ?
C313 C314 C315 C316 -0.7(7) . . . . ?
C314 C315 C316 C311 0.9(7) . . . . ?
P3 C311 C316 C315 -178.1(3) . . . . ?
C312 C311 C316 C315 -1.1(6) . . . . ?
Ru1 P3 C321 C322 141.1(3) . . . . ?
Ru1 P3 C321 C326 -39.3(4) . . . . ?
C311 P3 C321 C322 11.0(4) . . . . ?
C311 P3 C321 C326 -169.4(3) . . . . ?
C331 P3 C321 C322 -94.4(4) . . . . ?
C331 P3 C321 C326 85.2(4) . . . . ?
P3 C321 C322 C323 179.8(4) . . . . ?
C326 C321 C322 C323 0.3(7) . . . . ?
C321 C322 C323 C324 -0.7(8) . . . . ?
C322 C323 C324 C325 0.5(8) . . . . ?
C323 C324 C325 C326 0.1(8) . . . . ?
C324 C325 C326 C321 -0.5(7) . . . . ?
P3 C321 C326 C325 -179.3(4) . . . . ?
C322 C321 C326 C325 0.3(6) . . . . ?
Ru1 P3 C331 C332 95.3(3) . . . . ?
Ru1 P3 C331 C336 -82.9(3) . . . . ?
C311 P3 C331 C332 -140.0(3) . . . . ?
C311 P3 C331 C336 41.8(4) . . . . ?
C321 P3 C331 C332 -30.8(4) . . . . ?
C321 P3 C331 C336 151.0(3) . . . . ?
P3 C331 C332 C333 -178.4(3) . . . . ?
C336 C331 C332 C333 -0.2(6) . . . . ?
C331 C332 C333 C334 -0.6(6) . . . . ?
C332 C333 C334 C335 0.9(6) . . . . ?
C333 C334 C335 C336 -0.4(7) . . . . ?
P3 C331 C336 C335 178.9(3) . . . . ?
C332 C331 C336 C335 0.7(6) . . . . ?
C334 C335 C336 C331 -0.4(7) . . . . ?
